data_2005949
loop_
_publ_author_name
'Rowan, K. R.'
'Holt, E. M.'

_publ_section_title
;
 3-Ethoxycarbonyl-5-methoxycarbonyl-2,6-dimethyl-4-(3-nitrophenyl)pyridinium
 Nitrate, Dineopentyl
 2,6-Dimethyl-4-(3-nitrophenyl)pyridine-3,5-dicarboxylate and Dihexyl
 2,6-Dimethyl-4-(3-nitrophenyl)pyridine-3,5-dicarboxylate
;
_journal_issue 2
_journal_name_full 'Acta Crystallographica Section C'
_journal_page_first 257
_journal_page_last 261
_journal_paper_doi 10.1107/S010827019601181X
_journal_volume 53
_journal_year 1997
_chemical_formula_iupac 'C27 H36 N2 O6'
_chemical_formula_moiety 'C27 H36 N2 O6'
_chemical_formula_sum 'C27 H36 N2 O6'
_chemical_formula_weight 484.58
_chemical_name_systematic
;
dihexyl 2,6-dimethyl-4-(3-nitrophenyl)pyridine-3,5-dicarboxylate
;
_space_group_IT_number 2
_symmetry_cell_setting triclinic
_symmetry_space_group_name_Hall '-P 1'
_symmetry_space_group_name_H-M 'P -1'
_cell_angle_alpha 69.29(2)
_cell_angle_beta 88.12(2)
_cell_angle_gamma 87.03(2)
_cell_formula_units_Z 2
_cell_length_a 8.089(2)
_cell_length_b 11.495(2)
_cell_length_c 15.707(5)
_cell_measurement_reflns_used 49
_cell_measurement_temperature 298
_cell_measurement_theta_max 11.80
_cell_measurement_theta_min 4.69
_cell_volume 1364.1(6)
_computing_cell_refinement XSCANS
_computing_data_collection 'XSCANS (Siemens, 1991)'
_computing_data_reduction XSCANS
_computing_molecular_graphics 'XP (Siemens, 1990)'
_computing_structure_refinement 'SHELXL93 (Sheldrick, 1993)'
_computing_structure_solution 'SHELXS86 (Sheldrick, 1990)'
_diffrn_ambient_temperature 298
_diffrn_measurement_device 'Syntex P4 4-circle'
_diffrn_measurement_method \q/2\q
_diffrn_radiation_monochromator 'highly oriented graphite crystal'
_diffrn_radiation_source 'fine-focus sealed tube'
_diffrn_radiation_type MoK\a
_diffrn_radiation_wavelength 0.71073
_diffrn_reflns_av_R_equivalents 0.0802
_diffrn_reflns_limit_h_max 11
_diffrn_reflns_limit_h_min -1
_diffrn_reflns_limit_k_max 15
_diffrn_reflns_limit_k_min -15
_diffrn_reflns_limit_l_max 22
_diffrn_reflns_limit_l_min -20
_diffrn_reflns_number 9318
_diffrn_reflns_theta_max 30
_diffrn_reflns_theta_min 1.90
_diffrn_standards_decay_% insignificant
_diffrn_standards_interval_time 97
_diffrn_standards_number 3
_exptl_absorpt_coefficient_mu 0.083
_exptl_absorpt_correction_type none
_exptl_crystal_colour colorless
_exptl_crystal_density_diffrn 1.180
_exptl_crystal_density_method 'not measured'
_exptl_crystal_description rhombohedral
_exptl_crystal_F_000 520
_exptl_crystal_size_max 0.3
_exptl_crystal_size_mid 0.2
_exptl_crystal_size_min 0.2
_refine_diff_density_max 0.15
_refine_diff_density_min -0.10
_refine_ls_extinction_coef 0.004(3)
_refine_ls_extinction_method 'SHELXL93 (Sheldrick, 1993)'
_refine_ls_goodness_of_fit_obs 0.853
_refine_ls_hydrogen_treatment noref
_refine_ls_matrix_type full
_refine_ls_number_parameters 314
_refine_ls_number_reflns 7803
_refine_ls_R_factor_obs 0.0583
_refine_ls_shift/esd_max 0.015
_refine_ls_structure_factor_coef Fsqd
_refine_ls_weighting_scheme
;
calc w = 1/[\s^2^(F~o~^2^) + (0.1127P)^2^ + 0.3691P]
where P = (F~o~^2^ + 2F~c~^2^)/3
;
_refine_ls_wR_factor_obs 0.1267
_reflns_number_observed 7748
_reflns_number_total 7803
_reflns_observed_criterion F>2\s(F)
_cod_data_source_file pa1238.cif
_cod_data_source_block holt3
_cod_original_cell_volume 1364.2(6)
_cod_database_code 2005949

loop_
_symmetry_equiv_pos_as_xyz
x,y,z
-x,-y,-z

loop_
_atom_site_aniso_label
_atom_site_aniso_U_11
_atom_site_aniso_U_12
_atom_site_aniso_U_13
_atom_site_aniso_U_22
_atom_site_aniso_U_23
_atom_site_aniso_U_33
N(1) 0.095(8) -0.053(8) 0.029(7) 0.147(10) -0.077(8) 0.089(8)
C(2) 0.087(9) -0.019(8) 0.018(9) 0.085(10) -0.049(8) 0.094(10)
C(2') 0.110(10) -0.026(8) 0.044(9) 0.092(9) -0.087(8) 0.185(12)
C(3) 0.054(7) -0.002(6) 0.006(6) 0.062(8) -0.019(7) 0.079(8)
C(3') 0.075(10) 0.006(7) 0.022(10) 0.062(8) -0.015(9) 0.137(12)
O(3') 0.118(8) 0.040(6) 0.034(8) 0.089(7) 0.011(6) 0.260(11)
O(3") 0.099(7) 0.012(5) -0.010(5) 0.073(5) -0.002(5) 0.097(6)
C(4) 0.045(6) -0.001(6) -0.007(5) 0.072(7) -0.026(6) 0.065(7)
C(5) 0.055(7) -0.007(6) -0.005(6) 0.056(7) -0.019(6) 0.073(8)
C(5') 0.047(8) -0.005(7) 0.002(7) 0.072(9) -0.004(7) 0.102(10)
O(5') 0.094(7) 0.024(5) -0.055(7) 0.094(6) -0.033(6) 0.230(10)
O(5") 0.078(6) 0.017(4) -0.006(4) 0.062(5) -0.032(4) 0.101(6)
C(6) 0.066(8) -0.019(7) -0.006(7) 0.089(9) -0.032(8) 0.085(10)
C(6') 0.136(12) -0.026(9) -0.011(8) 0.139(10) 0.006(8) 0.074(8)
C(7) 0.131(11) 0.022(7) 0.007(9) 0.053(6) -0.015(6) 0.055(8)
C(8) 0.182(15) 0.001(8) -0.060(10) 0.072(8) -0.017(7) 0.082(10)
C(9) 0.143(21) -0.009(13) -0.085(14) 0.081(9) 0.003(9) 0.161(15)
C(10) 0.208(30) -0.030(17) -0.058(17) 0.077(10) -0.015(8) 0.118(13)
C(11) 0.149(18) -0.027(11) 0.068(13) 0.087(9) -0.042(9) 0.121(13)
C(12) 0.144(14) 0.000(8) 0.041(9) 0.068(7) -0.024(6) 0.090(9)
C(13) 0.186(15) 0.033(9) -0.011(11) 0.102(9) 0.022(9) 0.088(9)
C(14) 0.239(23) -0.014(15) -0.042(15) 0.146(14) 0.038(10) 0.088(11)
C(15) 0.180(20) -0.018(15) -0.030(16) 0.185(16) 0.015(11) 0.106(14)
C(16) 0.212(23) -0.045(16) -0.001(16) 0.176(15) 0.020(10) 0.092(12)
C(17) 0.222(25) -0.065(21) 0.009(19) 0.263(22) -0.034(15) 0.129(17)
C(18) 0.229(24) -0.055(20) 0.079(18) 0.347(29) -0.049(19) 0.197(19)
C(19) 0.110(11) 0.024(7) 0.013(9) 0.064(8) -0.036(7) 0.133(10)
C(20) 0.147(15) 0.006(9) 0.012(11) 0.076(8) -0.045(7) 0.107(10)
C(21) 0.127(13) -0.016(9) 0.029(11) 0.108(10) -0.074(8) 0.135(12)
C(22) 0.175(16) -0.022(10) 0.021(11) 0.090(9) -0.053(8) 0.112(11)
C(23) 0.128(15) -0.028(11) 0.036(12) 0.145(12) -0.080(10) 0.149(13)
C(24) 0.178(16) -0.024(13) -0.044(12) 0.258(19) -0.106(13) 0.158(13)

loop_
_atom_site_label
_atom_site_fract_x
_atom_site_fract_y
_atom_site_fract_z
_atom_site_U_iso_or_equiv
_atom_site_thermal_displace_type
_atom_site_calc_flag
_atom_site_calc_attached_atom
N(1) 0.7482(12) 0.5018(13) 0.5650(7) 0.100(3) Uani d .
C(2) 0.6968(14) 0.5973(12) 0.4906(10) 0.084(4) Uani d .
C(2') 0.6449(14) 0.7117(9) 0.5104(8) 0.119(4) Uani d .
H(2'A) 0.6471(14) 0.6938(9) 0.5749(8) 0.179 Uiso calc R
H(2'B) 0.5347(14) 0.7384(9) 0.4888(8) 0.179 Uiso calc R
H(2'C) 0.7195(14) 0.7764(9) 0.4802(8) 0.179 Uiso calc R
C(3) 0.7106(11) 0.5847(9) 0.4090(8) 0.067(3) Uani d .
C(3') 0.6554(17) 0.6937(11) 0.3269(10) 0.098(4) Uani d .
O(3') 0.5324(12) 0.7565(8) 0.3242(7) 0.178(5) Uani d .
O(3") 0.7686(10) 0.7203(6) 0.2606(5) 0.098(2) Uani d .
C(4) 0.7652(11) 0.4742(10) 0.3971(7) 0.060(3) Uani d .
C(5) 0.8110(11) 0.3734(9) 0.4791(8) 0.062(3) Uani d .
C(5') 0.8691(16) 0.2505(11) 0.4749(8) 0.081(4) Uani d .
O(5') 0.9884(11) 0.1926(7) 0.5130(6) 0.145(4) Uani d .
O(5") 0.7642(9) 0.2077(6) 0.4307(4) 0.080(2) Uani d .
C(6) 0.8024(14) 0.3917(12) 0.5611(8) 0.079(3) Uani d .
C(6') 0.8506(14) 0.2923(11) 0.6490(6) 0.127(5) Uani d .
H(6'A) 0.8350(14) 0.3239(11) 0.6977(6) 0.191 Uiso calc R
H(6'B) 0.9648(14) 0.2669(11) 0.6456(6) 0.191 Uiso calc R
H(6'C) 0.7829(14) 0.2221(11) 0.6601(6) 0.191 Uiso calc R
C(7) 0.7762(19) 0.4589(8) 0.3088(8) 0.082(3) Uani d .
C(8) 0.6391(19) 0.4630(9) 0.2623(9) 0.114(5) Uani d .
H(8A) 0.5389(19) 0.4750(9) 0.2894(9) 0.137 Uiso calc R
C(9) 0.631(3) 0.4504(13) 0.1725(13) 0.138(7) Uani d .
C(10) 0.798(4) 0.4393(14) 0.1449(12) 0.137(9) Uani d .
H(10A) 0.8081(36) 0.4341(14) 0.0873(12) 0.164 Uiso calc R
C(11) 0.948(2) 0.4347(12) 0.1856(13) 0.119(6) Uani d .
C(12) 0.9301(18) 0.4441(8) 0.2695(9) 0.103(4) Uani d .
H(12A) 1.0250(18) 0.4407(8) 0.3024(9) 0.123 Uiso calc R
C(13) 0.7245(19) 0.8216(11) 0.1771(9) 0.141(5) Uani d .
H(13A) 0.7437(19) 0.9011(11) 0.1827(9) 0.170 Uiso calc R
H(13B) 0.6085(19) 0.8197(11) 0.1640(9) 0.170 Uiso calc R
C(14) 0.831(3) 0.8038(15) 0.1026(10) 0.178(7) Uani d .
H(14A) 0.8041(28) 0.7255(15) 0.0973(10) 0.214 Uiso calc R
H(14B) 0.7994(28) 0.8691(15) 0.0461(10) 0.214 Uiso calc R
C(15) 1.012(3) 0.8032(16) 0.1088(12) 0.174(7) Uani d .
H(15A) 1.0445(27) 0.7338(16) 0.1628(12) 0.209 Uiso calc R
H(15B) 1.0383(27) 0.8786(16) 0.1187(12) 0.209 Uiso calc R
C(16) 1.117(3) 0.7947(15) 0.0319(11) 0.177(7) Uani d .
H(16A) 1.0933(30) 0.7191(15) 0.0212(11) 0.212 Uiso calc R
H(16B) 1.0886(30) 0.8648(15) -0.0226(11) 0.212 Uiso calc R
C(17) 1.294(3) 0.7939(19) 0.0488(13) 0.212(9) Uani d .
H(17A) 1.3135(33) 0.8650(19) 0.0663(13) 0.255 Uiso calc R
H(17B) 1.3221(33) 0.7196(19) 0.1005(13) 0.255 Uiso calc R
C(18) 1.402(3) 0.797(2) -0.0219(13) 0.271(12) Uani d .
H(18A) 1.5137(26) 0.7955(20) -0.0028(13) 0.406 Uiso calc R
H(18B) 1.3798(26) 0.8722(20) -0.0730(13) 0.406 Uiso calc R
H(18C) 1.3868(26) 0.7263(20) -0.0392(13) 0.406 Uiso calc R
C(19) 0.8128(15) 0.0922(10) 0.4162(8) 0.104(4) Uani d .
H(19A) 0.7915(15) 0.0214(10) 0.4709(8) 0.124 Uiso calc R
H(19B) 0.9301(15) 0.0905(10) 0.4015(8) 0.124 Uiso calc R
C(20) 0.715(2) 0.0857(10) 0.3398(8) 0.107(4) Uani d .
H(20A) 0.7516(20) 0.0115(10) 0.3276(8) 0.129 Uiso calc R
H(20B) 0.7394(20) 0.1569(10) 0.2859(8) 0.129 Uiso calc R
C(21) 0.532(2) 0.0836(11) 0.3545(9) 0.115(4) Uani d .
H(21A) 0.4946(20) 0.1544(11) 0.3712(9) 0.138 Uiso calc R
H(21B) 0.5051(20) 0.0087(11) 0.4050(9) 0.138 Uiso calc R
C(22) 0.437(2) 0.0875(10) 0.2706(9) 0.121(5) Uani d .
H(22A) 0.4641(21) 0.1618(10) 0.2198(9) 0.145 Uiso calc R
H(22B) 0.4722(21) 0.0160(10) 0.2544(9) 0.145 Uiso calc R
C(23) 0.254(2) 0.0872(12) 0.2853(9) 0.133(5) Uani d .
H(23A) 0.2177(20) 0.1607(12) 0.2987(9) 0.160 Uiso calc R
H(23B) 0.2268(20) 0.0148(12) 0.3377(9) 0.160 Uiso calc R
C(24) 0.1614(19) 0.0853(14) 0.2033(10) 0.188(7) Uani d .
H(24A) 0.0446(19) 0.0842(14) 0.2163(10) 0.282 Uiso calc R
H(24B) 0.1960(19) 0.0122(14) 0.1901(10) 0.282 Uiso calc R
H(24C) 0.1850(19) 0.1581(14) 0.1517(10) 0.282 Uiso calc R
O(2A) 1.248(2) 0.4197(15) 0.2001(10) 0.135(6) Uiso d .
O(1A) 1.1499(16) 0.4145(11) 0.0815(9) 0.151(5) Uiso d .
N(2A) 1.123(2) 0.4268(14) 0.1548(12) 0.125(6) Uiso d .
O(1B) 0.395(4) 0.454(2) 0.075(2) 0.130(10) Uiso d .
N(2B) 0.454(3) 0.463(3) 0.146(2) 0.120(11) Uiso d .
O(2B) 0.287(4) 0.472(3) 0.184(2) 0.121(13) Uiso d .

loop_
_atom_type_symbol
_atom_type_scat_dispersion_real
_atom_type_scat_dispersion_imag
_atom_type_scat_source
C 0.0 0.0 'International Tables Vol C Tables 4.2.6.8 and 6.1.1.4'
H 0.0 0.0 'International Tables Vol C Tables 4.2.6.8 and 6.1.1.4'
N 0.0 0.0 'International Tables Vol C Tables 4.2.6.8 and 6.1.1.4'
O 0.0 0.0 'International Tables Vol C Tables 4.2.6.8 and 6.1.1.4'

loop_
_geom_angle_atom_site_label_1
_geom_angle_atom_site_label_2
_geom_angle_atom_site_label_3
_geom_angle
_geom_angle_publ_flag
C(6) N(1) C(2) 122.3(11) no
C(3) C(2) N(1) 119.1(11) no
C(3) C(2) C(2') 127.5(13) no
N(1) C(2) C(2') 113.2(12) no
C(2) C(3) C(4) 123.3(10) no
C(2) C(3) C(3') 117.9(12) no
C(4) C(3) C(3') 118.7(11) no
O(3') C(3') O(3") 123.2(12) no
O(3') C(3') C(3) 124.5(13) no
O(3") C(3') C(3) 111.9(11) no
C(3') O(3") C(13) 116.1(10) no
C(3) C(4) C(5) 115.3(9) no
C(3) C(4) C(7) 123.6(10) no
C(5) C(4) C(7) 121.1(10) no
C(6) C(5) C(4) 119.6(10) no
C(6) C(5) C(5') 120.3(11) no
C(4) C(5) C(5') 120.1(10) no
O(5') C(5') O(5") 123.7(12) no
O(5') C(5') C(5) 124.0(13) no
O(5") C(5') C(5) 112.0(10) no
C(5') O(5") C(19) 117.3(9) no
N(1) C(6) C(5) 120.2(11) no
N(1) C(6) C(6') 117.0(13) no
C(5) C(6) C(6') 122.8(12) no
C(8) C(7) C(12) 118.6(11) no
C(8) C(7) C(4) 120.5(13) no
C(12) C(7) C(4) 120.9(13) no
C(7) C(8) C(9) 127(2) no
C(10) C(9) C(8) 106(2) no
C(10) C(9) N(2B) 146(3) no
C(8) C(9) N(2B) 109(2) no
C(9) C(10) C(11) 134(2) no
C(12) C(11) C(10) 112(2) no
C(12) C(11) N(2A) 114(2) no
C(10) C(11) N(2A) 133(2) no
C(11) C(12) C(7) 123.3(13) no
O(3") C(13) C(14) 107.0(11) no
C(15) C(14) C(13) 119(2) no
C(14) C(15) C(16) 119(2) no
C(17) C(16) C(15) 113(2) no
C(18) C(17) C(16) 117(2) no
O(5") C(19) C(20) 108.1(9) no
C(19) C(20) C(21) 115.8(12) no
C(20) C(21) C(22) 113.2(12) no
C(23) C(22) C(21) 112.9(12) no
C(22) C(23) C(24) 112.6(13) no
O(1A) N(2A) O(2A) 115(2) no
O(1A) N(2A) C(11) 119(2) no
O(2A) N(2A) C(11) 126(2) no
O(1B) N(2B) O(2B) 92(2) no
O(1B) N(2B) C(9) 128(3) no
O(2B) N(2B) C(9) 140(3) no

loop_
_geom_bond_atom_site_label_1
_geom_bond_site_symmetry_1
_geom_bond_atom_site_label_2
_geom_bond_site_symmetry_2
_geom_bond_distance
_geom_bond_publ_flag
N(1) . C(6) . 1.340(12) yes
N(1) . C(2) . 1.349(12) yes
C(2) . C(3) . 1.341(11) yes
C(2) . C(2') . 1.492(13) yes
C(3) . C(4) . 1.396(11) yes
C(3) . C(3') . 1.506(14) yes
C(3') . O(3') . 1.191(11) yes
C(3') . O(3") . 1.326(11) yes
O(3") . C(13) . 1.453(11) yes
C(4) . C(5) . 1.439(11) yes
C(4) . C(7) . 1.458(12) yes
C(5) . C(6) . 1.376(12) yes
C(5) . C(5') . 1.488(13) yes
C(5') . O(5') . 1.193(11) yes
C(5') . O(5") . 1.330(12) yes
O(5") . C(19) . 1.458(10) yes
C(6) . C(6') . 1.495(13) yes
C(7) . C(8) . 1.338(14) yes
C(7) . C(12) . 1.401(14) yes
C(8) . C(9) . 1.47(2) yes
C(9) . C(10) . 1.41(2) yes
C(9) . N(2B) . 1.49(3) yes
C(10) . C(11) . 1.38(2) yes
C(11) . C(12) . 1.36(2) yes
C(11) . N(2A) . 1.49(2) yes
C(13) . C(14) . 1.50(2) yes
C(14) . C(15) . 1.46(2) yes
C(15) . C(16) . 1.48(2) yes
C(16) . C(17) . 1.47(2) yes
C(17) . C(18) . 1.38(2) yes
C(19) . C(20) . 1.484(13) yes
C(20) . C(21) . 1.49(2) yes
C(21) . C(22) . 1.533(14) yes
C(22) . C(23) . 1.49(2) yes
C(23) . C(24) . 1.519(14) yes
O(2A) . N(2A) . 1.24(2) yes
O(1A) . N(2A) . 1.22(2) yes
O(1B) . N(2B) . 1.26(3) yes
N(2B) . O(2B) . 1.48(4) yes
